data_7211230
loop_
_publ_author_name
'Kim, Seulgi'
'Lee, Eunji'
'Park, Ki-Min'
'Lee, Shim Sung'

_publ_section_title
;
 Exocyclic coordination chemistry of an O2S2-macrocycle with copper(i),
 mercury(ii) and palladium(ii) ions
;
_journal_issue 42
_journal_name_full CrystEngComm
_journal_page_first 8544
_journal_paper_doi 10.1039/c3ce41573b
_journal_volume 15
_journal_year 2013
_chemical_formula_moiety 'C18 H20 Cl Cu O2 S2'
_chemical_formula_sum 'C18 H20 Cl Cu O2 S2'
_chemical_formula_weight 431.45
_chemical_name_systematic
; 
 ? 
;
_space_group_IT_number 14
_symmetry_cell_setting monoclinic
_symmetry_space_group_name_Hall '-P 2yn'
_symmetry_space_group_name_H-M 'P 1 21/n 1'
_atom_sites_solution_hydrogens geom
_atom_sites_solution_primary direct
_atom_sites_solution_secondary difmap
_audit_creation_method SHELXL-97
_cell_angle_alpha 90.00
_cell_angle_beta 96.393(3)
_cell_angle_gamma 90.00
_cell_formula_units_Z 4
_cell_length_a 11.4008(14)
_cell_length_b 9.6644(11)
_cell_length_c 16.7665(19)
_cell_measurement_reflns_used 2323
_cell_measurement_temperature 173(2)
_cell_measurement_theta_max 24.56
_cell_measurement_theta_min 2.44
_cell_volume 1835.9(4)
_computing_cell_refinement 'Bruker SMART'
_computing_data_collection 'Bruker SMART'
_computing_data_reduction 'Bruker SAINT'
_computing_molecular_graphics 'Bruker SHELXTL'
_computing_publication_material 'Bruker SHELXTL'
_computing_structure_refinement 'SHELXL-97 (Sheldrick, 2008)'
_computing_structure_solution 'SHELXS-97 (Sheldrick, 2008)'
_diffrn_ambient_temperature 173(2)
_diffrn_measured_fraction_theta_full 0.998
_diffrn_measured_fraction_theta_max 0.998
_diffrn_measurement_device_type 'CCD area detector'
_diffrn_measurement_method 'phi and omega scans'
_diffrn_radiation_monochromator graphite
_diffrn_radiation_source 'fine-focus sealed tube'
_diffrn_radiation_type MoK\a
_diffrn_radiation_wavelength 0.71073
_diffrn_reflns_av_R_equivalents 0.0779
_diffrn_reflns_av_sigmaI/netI 0.0813
_diffrn_reflns_limit_h_max 11
_diffrn_reflns_limit_h_min -14
_diffrn_reflns_limit_k_max 10
_diffrn_reflns_limit_k_min -11
_diffrn_reflns_limit_l_max 19
_diffrn_reflns_limit_l_min -20
_diffrn_reflns_number 10261
_diffrn_reflns_theta_full 26.00
_diffrn_reflns_theta_max 26.00
_diffrn_reflns_theta_min 2.06
_exptl_absorpt_coefficient_mu 1.570
_exptl_absorpt_correction_T_max 0.8847
_exptl_absorpt_correction_T_min 0.7442
_exptl_absorpt_correction_type multi-scan
_exptl_absorpt_process_details SADABS
_exptl_crystal_colour colorless
_exptl_crystal_density_diffrn 1.561
_exptl_crystal_density_method 'not measured'
_exptl_crystal_description plate
_exptl_crystal_F_000 888
_exptl_crystal_size_max 0.20
_exptl_crystal_size_mid 0.20
_exptl_crystal_size_min 0.08
_refine_diff_density_max 0.889
_refine_diff_density_min -0.564
_refine_diff_density_rms 0.113
_refine_ls_extinction_method none
_refine_ls_goodness_of_fit_ref 1.016
_refine_ls_hydrogen_treatment constr
_refine_ls_matrix_type full
_refine_ls_number_parameters 217
_refine_ls_number_reflns 3602
_refine_ls_number_restraints 0
_refine_ls_restrained_S_all 1.016
_refine_ls_R_factor_all 0.0922
_refine_ls_R_factor_gt 0.0429
_refine_ls_shift/su_max 0.000
_refine_ls_shift/su_mean 0.000
_refine_ls_structure_factor_coef Fsqd
_refine_ls_weighting_details 'calc w=1/[\s^2^(Fo^2^)+(0.0660P)^2^+0.0000P] where P=(Fo^2^+2Fc^2^)/3'
_refine_ls_weighting_scheme calc
_refine_ls_wR_factor_gt 0.1011
_refine_ls_wR_factor_ref 0.1365
_reflns_number_gt 2245
_reflns_number_total 3602
_reflns_threshold_expression >2sigma(I)
_cod_data_source_file c3ce41573b.txt
_cod_data_source_block 1
_cod_depositor_comments
;
The following automatic conversions were performed:

'_symmetry_cell_setting' value 'Monoclinic' changed to 'monoclinic'
according to /home/saulius/struct/CIF-dictionaries/cif_core.dic
dictionary named 'cif_core.dic' version 2.4.2 from 2011-04-26.

Automatic conversion script
Id: cif_fix_values 1891 2012-01-12 08:04:46Z andrius 
;
_cod_original_sg_symbol_H-M P2(1)/n
_cod_database_code 7211230

loop_
_symmetry_equiv_pos_as_xyz
'x, y, z'
'-x+1/2, y+1/2, -z+1/2'
'-x, -y, -z'
'x-1/2, -y-1/2, z-1/2'

loop_
_atom_site_label
_atom_site_type_symbol
_atom_site_fract_x
_atom_site_fract_y
_atom_site_fract_z
_atom_site_U_iso_or_equiv
_atom_site_adp_type
_atom_site_occupancy
_atom_site_symmetry_multiplicity
_atom_site_calc_flag
_atom_site_refinement_flags
Cu1 Cu 1.08519(5) 0.55591(6) 0.07449(3) 0.0348(2) Uani 1 1 d .
Cl1 Cl 0.89350(10) 0.62445(12) 0.02383(7) 0.0335(3) Uani 1 1 d .
S1 S 1.06799(11) 0.42293(13) 0.18808(7) 0.0330(3) Uani 1 1 d .
S2 S 1.27117(11) 0.21396(13) 0.42956(7) 0.0349(3) Uani 1 1 d .
O1 O 0.9161(3) 0.1617(4) 0.4286(2) 0.0497(10) Uani 1 1 d .
O2 O 0.8837(3) 0.2465(4) 0.2992(2) 0.0424(9) Uani 1 1 d .
C1 C 0.8324(5) 0.2195(7) 0.3698(3) 0.0527(16) Uani 1 1 d .
H1A H 0.7669 0.1559 0.3582 0.063 Uiso 1 1 calc R
H1B H 0.8019 0.3048 0.3899 0.063 Uiso 1 1 calc R
C2 C 0.9071(4) 0.1376(5) 0.2517(3) 0.0338(11) Uani 1 1 d .
C3 C 0.9041(5) -0.0002(6) 0.2748(3) 0.0483(14) Uani 1 1 d .
H3A H 0.8864 -0.0242 0.3258 0.058 Uiso 1 1 calc R
C4 C 0.9277(6) -0.1009(6) 0.2205(4) 0.0622(18) Uani 1 1 d .
H4A H 0.9242 -0.1935 0.2352 0.075 Uiso 1 1 calc R
C5 C 0.9557(6) -0.0687(7) 0.1470(4) 0.0679(19) Uani 1 1 d .
H5A H 0.9720 -0.1386 0.1117 0.081 Uiso 1 1 calc R
C6 C 0.9602(5) 0.0690(7) 0.1235(3) 0.0527(15) Uani 1 1 d .
H6A H 0.9797 0.0908 0.0726 0.063 Uiso 1 1 calc R
C7 C 0.9359(4) 0.1746(5) 0.1760(3) 0.0344(12) Uani 1 1 d .
C8 C 0.9380(4) 0.3208(5) 0.1493(3) 0.0405(13) Uani 1 1 d .
H8A H 0.8684 0.3666 0.1649 0.049 Uiso 1 1 calc R
H8B H 0.9322 0.3219 0.0912 0.049 Uiso 1 1 calc R
C9 C 1.1917(4) 0.3059(5) 0.1877(3) 0.0388(12) Uani 1 1 d .
H9A H 1.1636 0.2167 0.1670 0.047 Uiso 1 1 calc R
H9B H 1.2460 0.3419 0.1522 0.047 Uiso 1 1 calc R
C10 C 1.2566(5) 0.2868(7) 0.2708(3) 0.0643(19) Uani 1 1 d .
H10A H 1.3259 0.2303 0.2665 0.077 Uiso 1 1 calc R
H10B H 1.2836 0.3767 0.2911 0.077 Uiso 1 1 calc R
C11 C 1.1870(5) 0.2226(7) 0.3297(3) 0.0626(18) Uani 1 1 d .
H11A H 1.1643 0.1298 0.3120 0.075 Uiso 1 1 calc R
H11B H 1.1156 0.2758 0.3328 0.075 Uiso 1 1 calc R
C12 C 1.1576(5) 0.1324(5) 0.4826(3) 0.0439(13) Uani 1 1 d .
H12A H 1.1095 0.0735 0.4452 0.053 Uiso 1 1 calc R
H12B H 1.1959 0.0736 0.5246 0.053 Uiso 1 1 calc R
C13 C 1.0790(5) 0.2314(5) 0.5191(3) 0.0378(12) Uani 1 1 d .
C14 C 1.1242(5) 0.3114(6) 0.5850(3) 0.0516(15) Uani 1 1 d .
H14A H 1.2037 0.3046 0.6041 0.062 Uiso 1 1 calc R
C15 C 1.0530(6) 0.4001(6) 0.6219(4) 0.0624(17) Uani 1 1 d .
H15A H 1.0849 0.4546 0.6646 0.075 Uiso 1 1 calc R
C16 C 0.9332(6) 0.4081(6) 0.5953(3) 0.0571(16) Uani 1 1 d .
H16A H 0.8841 0.4658 0.6211 0.069 Uiso 1 1 calc R
C17 C 0.8885(5) 0.3306(6) 0.5312(3) 0.0513(15) Uani 1 1 d .
H17A H 0.8084 0.3361 0.5132 0.062 Uiso 1 1 calc R
C18 C 0.9598(5) 0.2446(5) 0.4927(3) 0.0382(12) Uani 1 1 d .

loop_
_atom_site_aniso_label
_atom_site_aniso_U_11
_atom_site_aniso_U_22
_atom_site_aniso_U_33
_atom_site_aniso_U_23
_atom_site_aniso_U_13
_atom_site_aniso_U_12
Cu1 0.0327(4) 0.0380(4) 0.0319(4) 0.0002(3) -0.0041(3) -0.0062(3)
Cl1 0.0283(6) 0.0363(7) 0.0347(6) -0.0080(5) -0.0011(5) 0.0041(5)
S1 0.0338(7) 0.0387(7) 0.0253(6) 0.0037(5) -0.0020(5) 0.0019(5)
S2 0.0359(7) 0.0368(7) 0.0315(7) 0.0054(6) 0.0022(5) 0.0080(5)
O1 0.042(2) 0.068(3) 0.038(2) -0.0040(19) -0.0031(17) 0.0100(19)
O2 0.046(2) 0.044(2) 0.039(2) 0.0013(17) 0.0147(17) -0.0074(16)
C1 0.032(3) 0.086(5) 0.041(3) 0.004(3) 0.005(3) 0.002(3)
C2 0.031(3) 0.039(3) 0.031(3) 0.002(2) -0.002(2) -0.004(2)
C3 0.054(4) 0.043(3) 0.046(3) 0.006(3) 0.000(3) -0.011(3)
C4 0.063(4) 0.039(4) 0.079(5) -0.003(4) -0.013(4) -0.012(3)
C5 0.063(4) 0.056(4) 0.080(5) -0.034(4) -0.009(4) 0.002(3)
C6 0.045(3) 0.069(4) 0.042(3) -0.014(3) -0.001(3) -0.004(3)
C7 0.028(3) 0.041(3) 0.033(3) 0.004(2) -0.003(2) -0.005(2)
C8 0.031(3) 0.058(4) 0.032(3) 0.011(3) -0.002(2) -0.001(2)
C9 0.038(3) 0.048(3) 0.030(3) 0.005(2) 0.003(2) 0.010(2)
C10 0.046(4) 0.098(5) 0.048(4) 0.022(4) 0.002(3) 0.028(3)
C11 0.041(3) 0.085(5) 0.060(4) 0.024(4) -0.006(3) 0.018(3)
C12 0.036(3) 0.042(3) 0.054(3) 0.010(3) 0.009(3) 0.006(2)
C13 0.041(3) 0.037(3) 0.035(3) 0.011(2) 0.003(2) 0.006(2)
C14 0.042(3) 0.052(4) 0.058(4) 0.002(3) -0.005(3) 0.003(3)
C15 0.073(5) 0.058(4) 0.056(4) -0.011(3) 0.010(3) -0.011(3)
C16 0.059(4) 0.067(4) 0.048(4) -0.008(3) 0.020(3) 0.008(3)
C17 0.032(3) 0.072(4) 0.053(4) 0.002(3) 0.016(3) 0.004(3)
C18 0.039(3) 0.045(3) 0.032(3) 0.007(2) 0.009(2) -0.003(2)

loop_
_atom_type_symbol
_atom_type_description
_atom_type_scat_dispersion_real
_atom_type_scat_dispersion_imag
_atom_type_scat_source
C C 0.0033 0.0016 'International Tables Vol C Tables 4.2.6.8 and 6.1.1.4'
H H 0.0000 0.0000 'International Tables Vol C Tables 4.2.6.8 and 6.1.1.4'
O O 0.0106 0.0060 'International Tables Vol C Tables 4.2.6.8 and 6.1.1.4'
S S 0.1246 0.1234 'International Tables Vol C Tables 4.2.6.8 and 6.1.1.4'
Cl Cl 0.1484 0.1585 'International Tables Vol C Tables 4.2.6.8 and 6.1.1.4'
Cu Cu 0.3201 1.2651 'International Tables Vol C Tables 4.2.6.8 and 6.1.1.4'

loop_
_geom_angle_atom_site_label_1
_geom_angle_atom_site_label_2
_geom_angle_atom_site_label_3
_geom_angle
_geom_angle_site_symmetry_1
_geom_angle_site_symmetry_3
S2 Cu1 S1 121.96(5) 2_755 .
S2 Cu1 Cl1 116.69(5) 2_755 .
S1 Cu1 Cl1 106.99(5) . .
S2 Cu1 Cl1 109.82(5) 2_755 3_765
S1 Cu1 Cl1 100.56(5) . 3_765
Cl1 Cu1 Cl1 96.67(4) . 3_765
Cu1 Cl1 Cu1 83.33(4) . 3_765
C9 S1 C8 105.1(2) . .
C9 S1 Cu1 101.87(16) . .
C8 S1 Cu1 98.37(15) . .
C12 S2 C11 97.9(3) . .
C12 S2 Cu1 106.23(17) . 2_745
C11 S2 Cu1 108.2(2) . 2_745
C18 O1 C1 118.0(4) . .
C2 O2 C1 118.4(4) . .
O2 C1 O1 110.6(4) . .
O2 C2 C3 124.4(5) . .
O2 C2 C7 114.5(4) . .
C3 C2 C7 121.1(5) . .
C4 C3 C2 118.7(5) . .
C5 C4 C3 121.7(6) . .
C4 C5 C6 120.2(6) . .
C5 C6 C7 120.4(6) . .
C2 C7 C6 118.0(5) . .
C2 C7 C8 122.2(5) . .
C6 C7 C8 119.7(5) . .
C7 C8 S1 116.4(3) . .
C10 C9 S1 111.9(4) . .
C11 C10 C9 115.1(5) . .
C10 C11 S2 111.4(4) . .
C13 C12 S2 114.5(4) . .
C18 C13 C14 117.5(5) . .
C18 C13 C12 122.7(5) . .
C14 C13 C12 119.7(5) . .
C15 C14 C13 121.1(6) . .
C14 C15 C16 119.9(6) . .
C17 C16 C15 119.3(6) . .
C16 C17 C18 121.0(6) . .
C17 C18 O1 122.2(5) . .
C17 C18 C13 121.0(5) . .
O1 C18 C13 116.7(4) . .

loop_
_geom_bond_atom_site_label_1
_geom_bond_atom_site_label_2
_geom_bond_distance
_geom_bond_site_symmetry_2
Cu1 S2 2.2460(13) 2_755
Cu1 S1 2.3238(13) .
Cu1 Cl1 2.3500(13) .
Cu1 Cl1 2.4299(13) 3_765
Cl1 Cu1 2.4299(13) 3_765
S1 C9 1.809(5) .
S1 C8 1.838(5) .
S2 C12 1.829(5) .
S2 C11 1.837(6) .
S2 Cu1 2.2459(13) 2_745
O1 C18 1.388(6) .
O1 C1 1.409(6) .
O2 C2 1.364(6) .
O2 C1 1.402(6) .
C2 C3 1.388(7) .
C2 C7 1.394(6) .
C3 C4 1.379(8) .
C4 C5 1.344(9) .
C5 C6 1.390(8) .
C6 C7 1.395(7) .
C7 C8 1.483(7) .
C9 C10 1.515(7) .
C10 C11 1.470(8) .
C12 C13 1.489(7) .
C13 C18 1.388(7) .
C13 C14 1.399(7) .
C14 C15 1.373(8) .
C15 C16 1.391(9) .
C16 C17 1.361(8) .
C17 C18 1.373(7) .
